data_7003666
loop_
_publ_author_name
'Mizuhata, Yoshiyuki'
'Sasamori, Takahiro'
'Nagahora, Noriyoshi'
'Watanabe, Yasuaki'
'Furukawa, Yukio'
'Tokitoh, Norihiro'

_publ_section_title
;
 Synthesis and properties of stable 2-metallanaphthalenes of heavier
 group 14 elements
;
_journal_issue 33
_journal_name_full 'Dalton Transactions'
_journal_page_first 4409
_journal_page_last 4418
_journal_paper_doi 10.1039/b718193k
_journal_year 2008
_chemical_formula_moiety 'C40 H74 Ge Si6'
_chemical_formula_sum 'C40 H74 Ge Si6'
_chemical_formula_weight 796.12
_chemical_name_common 2-germanaphthalene
_chemical_name_systematic
;
?
;
_space_group_IT_number 61
_symmetry_cell_setting orthorhombic
_symmetry_Int_Tables_number 61
_symmetry_space_group_name_Hall '-P 2ac 2ab'
_symmetry_space_group_name_H-M 'P b c a'
_atom_sites_solution_hydrogens geom
_atom_sites_solution_primary direct
_atom_sites_solution_secondary difmap
_audit_creation_method SHELXL-97
_cell_angle_alpha 90.00
_cell_angle_beta 90.00
_cell_angle_gamma 90.00
_cell_formula_units_Z 8
_cell_length_a 9.2068(3)
_cell_length_b 22.3394(7)
_cell_length_c 45.9538(19)
_cell_measurement_temperature 103(2)
_cell_measurement_theta_max 25.00
_cell_measurement_theta_min 1.88
_cell_volume 9451.5(6)
_computing_cell_refinement HKL2000
_computing_data_collection CrystalClear
_computing_data_reduction 'SHELXL-97 (Sheldrick, 1997)'
_computing_structure_refinement 'SHELXL-97 (Sheldrick, 1997)'
_computing_structure_solution SHELXS-97
_diffrn_ambient_temperature 103(2)
_diffrn_measured_fraction_theta_full 0.999
_diffrn_measured_fraction_theta_max 0.999
_diffrn_measurement_device_type 'RIGAKU Saturn70'
_diffrn_measurement_method \w
_diffrn_radiation_monochromator graphite
_diffrn_radiation_source 'fine-focus sealed tube'
_diffrn_radiation_type MoK\a
_diffrn_radiation_wavelength 0.71069
_diffrn_reflns_av_R_equivalents 0.0884
_diffrn_reflns_av_sigmaI/netI 0.0477
_diffrn_reflns_limit_h_max 10
_diffrn_reflns_limit_h_min -10
_diffrn_reflns_limit_k_max 26
_diffrn_reflns_limit_k_min -26
_diffrn_reflns_limit_l_max 54
_diffrn_reflns_limit_l_min -54
_diffrn_reflns_number 96496
_diffrn_reflns_theta_full 25.00
_diffrn_reflns_theta_max 25.00
_diffrn_reflns_theta_min 1.88
_exptl_absorpt_coefficient_mu 0.825
_exptl_absorpt_correction_T_max 0.9599
_exptl_absorpt_correction_T_min 0.8863
_exptl_absorpt_correction_type multi-scan
_exptl_absorpt_process_details 'Jacobson, R. (1998) Private communication'
_exptl_crystal_colour colorless
_exptl_crystal_density_diffrn 1.119
_exptl_crystal_density_method 'not measured'
_exptl_crystal_description prism
_exptl_crystal_F_000 3440
_exptl_crystal_size_max 0.15
_exptl_crystal_size_mid 0.10
_exptl_crystal_size_min 0.05
_refine_diff_density_max 1.611
_refine_diff_density_min -0.428
_refine_diff_density_rms 0.104
_refine_ls_extinction_method none
_refine_ls_goodness_of_fit_ref 1.303
_refine_ls_hydrogen_treatment constr
_refine_ls_matrix_type full
_refine_ls_number_parameters 506
_refine_ls_number_reflns 8303
_refine_ls_number_restraints 12
_refine_ls_restrained_S_all 1.302
_refine_ls_R_factor_all 0.1384
_refine_ls_R_factor_gt 0.1103
_refine_ls_shift/su_max 0.000
_refine_ls_shift/su_mean 0.000
_refine_ls_structure_factor_coef Fsqd
_refine_ls_weighting_details 'calc w=1/[\s^2^(Fo^2^)+(0.0649P)^2^+55.2113P] where P=(Fo^2^+2Fc^2^)/3'
_refine_ls_weighting_scheme calc
_refine_ls_wR_factor_gt 0.2453
_refine_ls_wR_factor_ref 0.2572
_reflns_number_gt 6275
_reflns_number_total 8303
_reflns_threshold_expression >2sigma(I)
_cod_data_source_file b718193k.txt
_cod_data_source_block 2genp
_cod_original_sg_symbol_Hall ' -P 2ac 2ab'
_cod_database_code 7003666

loop_
_symmetry_equiv_pos_as_xyz
'x, y, z'
'-x+1/2, -y, z+1/2'
'x+1/2, -y+1/2, -z'
'-x, y+1/2, -z+1/2'
'-x, -y, -z'
'x-1/2, y, -z-1/2'
'-x-1/2, y-1/2, z'
'x, -y-1/2, z-1/2'

loop_
_atom_site_label
_atom_site_type_symbol
_atom_site_fract_x
_atom_site_fract_y
_atom_site_fract_z
_atom_site_U_iso_or_equiv
_atom_site_adp_type
_atom_site_occupancy
_atom_site_symmetry_multiplicity
_atom_site_calc_flag
_atom_site_refinement_flags
_atom_site_disorder_assembly
_atom_site_disorder_group
C1 C 0.0048(10) 0.0982(4) 0.16450(18) 0.052(2) Uani 1 1 d . . .
H1 H -0.0614 0.0924 0.1489 0.062 Uiso 1 1 calc R . .
Ge1 Ge 0.16666(10) 0.05263(4) 0.166494(17) 0.0416(3) Uani 1 1 d . . .
C2 C 0.2711(9) 0.0770(3) 0.19949(16) 0.0394(18) Uani 1 1 d . . .
C3 C 0.2051(9) 0.1231(3) 0.21446(17) 0.042(2) Uani 1 1 d . . .
H2 H 0.2580 0.1361 0.2311 0.050 Uiso 1 1 calc R . .
C4 C 0.0367(11) 0.2017(4) 0.2294(2) 0.059(3) Uani 1 1 d . . .
H3 H 0.1004 0.2108 0.2451 0.071 Uiso 1 1 calc R . .
C5 C -0.0871(11) 0.2337(4) 0.2263(3) 0.066(3) Uani 1 1 d . . .
H4 H -0.1084 0.2645 0.2400 0.079 Uiso 1 1 calc R . .
C6 C -0.1848(11) 0.2226(4) 0.2035(3) 0.068(3) Uani 1 1 d . . .
H5 H -0.2713 0.2454 0.2017 0.082 Uiso 1 1 calc R . .
C7 C -0.1538(10) 0.1787(4) 0.1840(2) 0.062(3) Uani 1 1 d . . .
H6 H -0.2198 0.1716 0.1684 0.074 Uiso 1 1 calc R . .
C8 C -0.0256(9) 0.1428(3) 0.18591(19) 0.046(2) Uani 1 1 d . . .
C9 C 0.0741(10) 0.1549(3) 0.20992(18) 0.045(2) Uani 1 1 d . . .
C10 C 0.4193(9) 0.0521(4) 0.21003(17) 0.045(2) Uani 1 1 d . . .
C11 C 0.4637(10) -0.0004(4) 0.19167(17) 0.049(2) Uani 1 1 d . . .
H7 H 0.3893 -0.0317 0.1929 0.073 Uiso 1 1 calc R . .
H8 H 0.5566 -0.0163 0.1987 0.073 Uiso 1 1 calc R . .
H9 H 0.4743 0.0123 0.1714 0.073 Uiso 1 1 calc R . .
C12 C 0.5340(10) 0.1017(4) 0.2084(2) 0.059(2) Uani 1 1 d . . .
H10 H 0.5034 0.1356 0.2205 0.089 Uiso 1 1 calc R . .
H11 H 0.5448 0.1149 0.1882 0.089 Uiso 1 1 calc R . .
H12 H 0.6271 0.0862 0.2155 0.089 Uiso 1 1 calc R . .
C13 C 0.4038(10) 0.0324(4) 0.24234(17) 0.052(2) Uani 1 1 d . . .
H13 H 0.3749 0.0668 0.2542 0.077 Uiso 1 1 calc R . .
H14 H 0.4971 0.0169 0.2493 0.077 Uiso 1 1 calc R . .
H15 H 0.3298 0.0010 0.2438 0.077 Uiso 1 1 calc R . .
C14 C 0.2128(8) -0.0025(3) 0.13504(15) 0.0362(18) Uani 1 1 d . . .
C15 C 0.1921(9) -0.0647(3) 0.13826(15) 0.0381(18) Uani 1 1 d . . .
C16 C 0.2216(9) -0.1020(3) 0.11451(15) 0.0383(18) Uani 1 1 d . . .
H16 H 0.2062 -0.1438 0.1165 0.046 Uiso 1 1 calc R . .
C17 C 0.2730(10) -0.0798(3) 0.08795(16) 0.043(2) Uani 1 1 d . C .
C18 C 0.2898(9) -0.0192(3) 0.08524(16) 0.0406(19) Uani 1 1 d . . .
H17 H 0.3234 -0.0037 0.0672 0.049 Uiso 1 1 calc R . .
C19 C 0.2594(10) 0.0213(3) 0.10799(16) 0.0421(19) Uani 1 1 d . B .
C20 C 0.1377(9) -0.0930(4) 0.16626(16) 0.045(2) Uani 1 1 d . . .
H18 H 0.1455 -0.0603 0.1811 0.054 Uiso 1 1 calc R . .
C21 C 0.3126(11) -0.1237(3) 0.06329(17) 0.053(2) Uani 1 1 d . . .
H19 H 0.2961 -0.1635 0.0726 0.063 Uiso 0.50 1 calc PR A 2
H20 H 0.3011 -0.1645 0.0720 0.063 Uiso 0.50 1 calc PR A 1
C22 C 0.2718(10) 0.0888(4) 0.10234(16) 0.050(2) Uani 1 1 d . . .
H21 H 0.2503 0.1066 0.1218 0.060 Uiso 0.65(2) 1 calc PR B 1
H22 H 0.2520 0.1070 0.1218 0.060 Uiso 0.35(2) 1 calc PR B 2
Si1 Si -0.0653(3) -0.11019(10) 0.16433(5) 0.0480(6) Uani 1 1 d . . .
C23 C -0.1130(11) -0.1740(4) 0.13964(18) 0.058(2) Uani 1 1 d . . .
H23 H -0.0800 -0.1649 0.1198 0.087 Uiso 1 1 calc R . .
H24 H -0.2185 -0.1798 0.1396 0.087 Uiso 1 1 calc R . .
H25 H -0.0653 -0.2105 0.1465 0.087 Uiso 1 1 calc R . .
C24 C -0.1681(12) -0.0431(5) 0.1508(3) 0.084(4) Uani 1 1 d . . .
H26 H -0.1462 -0.0085 0.1631 0.126 Uiso 1 1 calc R . .
H27 H -0.2725 -0.0513 0.1514 0.126 Uiso 1 1 calc R . .
H28 H -0.1391 -0.0343 0.1307 0.126 Uiso 1 1 calc R . .
C25 C -0.1281(12) -0.1271(4) 0.20233(19) 0.063(3) Uani 1 1 d . . .
H29 H -0.1029 -0.0937 0.2152 0.094 Uiso 1 1 calc R . .
H30 H -0.0805 -0.1637 0.2093 0.094 Uiso 1 1 calc R . .
H31 H -0.2336 -0.1329 0.2024 0.094 Uiso 1 1 calc R . .
Si2 Si 0.2571(3) -0.15596(11) 0.18127(4) 0.0467(6) Uani 1 1 d . . .
C26 C 0.4422(10) -0.1542(4) 0.16566(19) 0.059(2) Uani 1 1 d . . .
H32 H 0.4849 -0.1145 0.1687 0.088 Uiso 1 1 calc R . .
H33 H 0.4372 -0.1626 0.1448 0.088 Uiso 1 1 calc R . .
H34 H 0.5025 -0.1845 0.1752 0.088 Uiso 1 1 calc R . .
C27 C 0.1839(12) -0.2333(4) 0.1745(2) 0.067(3) Uani 1 1 d . . .
H35 H 0.0854 -0.2363 0.1824 0.100 Uiso 1 1 calc R . .
H36 H 0.2467 -0.2628 0.1840 0.100 Uiso 1 1 calc R . .
H37 H 0.1814 -0.2410 0.1535 0.100 Uiso 1 1 calc R . .
C28 C 0.2693(11) -0.1439(4) 0.22172(16) 0.054(2) Uani 1 1 d . . .
H38 H 0.1715 -0.1448 0.2302 0.082 Uiso 1 1 calc R . .
H39 H 0.3143 -0.1050 0.2256 0.082 Uiso 1 1 calc R . .
H40 H 0.3284 -0.1757 0.2304 0.082 Uiso 1 1 calc R . .
Si3 Si 0.1139(4) 0.11612(12) 0.07903(6) 0.0660(8) Uani 1 1 d . B .
C29 C -0.0390(12) 0.0612(5) 0.0792(2) 0.075(3) Uani 1 1 d . . .
H41 H -0.0051 0.0228 0.0714 0.113 Uiso 1 1 calc R B .
H42 H -0.1186 0.0764 0.0671 0.113 Uiso 1 1 calc R . .
H43 H -0.0734 0.0555 0.0992 0.113 Uiso 1 1 calc R . .
C30 C 0.0417(17) 0.1891(5) 0.0944(3) 0.108(5) Uani 1 1 d . . .
H44 H 0.1196 0.2190 0.0946 0.163 Uiso 1 1 calc R B .
H45 H 0.0067 0.1825 0.1142 0.163 Uiso 1 1 calc R . .
H46 H -0.0385 0.2034 0.0822 0.163 Uiso 1 1 calc R . .
C31 C 0.1663(14) 0.1270(5) 0.0394(2) 0.084(4) Uani 1 1 d . . .
H47 H 0.2467 0.1556 0.0381 0.126 Uiso 1 1 calc R B .
H48 H 0.0827 0.1424 0.0285 0.126 Uiso 1 1 calc R . .
H49 H 0.1967 0.0886 0.0311 0.126 Uiso 1 1 calc R . .
Si4 Si 0.4430(12) 0.1231(5) 0.09269(18) 0.045(2) Uani 0.65(2) 1 d P B 1
Si5 Si 0.488(2) 0.1059(8) 0.0957(4) 0.043(3) Uani 0.35(2) 1 d P B 2
C32 C 0.5324(12) 0.0974(5) 0.0579(2) 0.070(3) Uani 1 1 d . . .
H50 H 0.6237 0.1192 0.0552 0.106 Uiso 0.65(2) 1 calc PR B 1
H51 H 0.4676 0.1054 0.0415 0.106 Uiso 0.65(2) 1 calc PR B 1
H52 H 0.5524 0.0544 0.0591 0.106 Uiso 0.65(2) 1 calc PR B 1
H53 H 0.4689 0.1231 0.0462 0.106 Uiso 0.35(2) 1 calc PR B 2
H54 H 0.5186 0.0556 0.0522 0.106 Uiso 0.35(2) 1 calc PR B 2
H55 H 0.6339 0.1090 0.0548 0.106 Uiso 0.35(2) 1 calc PR B 2
C33 C 0.426(3) 0.2073(7) 0.0878(4) 0.075(7) Uani 0.65(2) 1 d P B 1
H56 H 0.5204 0.2242 0.0826 0.112 Uiso 0.65(2) 1 calc PR B 1
H57 H 0.3920 0.2254 0.1061 0.112 Uiso 0.65(2) 1 calc PR B 1
H58 H 0.3556 0.2159 0.0723 0.112 Uiso 0.65(2) 1 calc PR B 1
C34 C 0.574(2) 0.1105(10) 0.1234(4) 0.081(7) Uani 0.65(2) 1 d P B 1
H59 H 0.6674 0.1287 0.1186 0.121 Uiso 0.65(2) 1 calc PR B 1
H60 H 0.5865 0.0674 0.1265 0.121 Uiso 0.65(2) 1 calc PR B 1
H61 H 0.5350 0.1287 0.1412 0.121 Uiso 0.65(2) 1 calc PR B 1
C35 C 0.507(5) 0.1847(14) 0.1086(13) 0.109(19) Uani 0.35(2) 1 d P B 2
H62 H 0.4814 0.1869 0.1293 0.163 Uiso 0.35(2) 1 calc PR B 2
H63 H 0.4412 0.2105 0.0974 0.163 Uiso 0.35(2) 1 calc PR B 2
H64 H 0.6071 0.1981 0.1058 0.163 Uiso 0.35(2) 1 calc PR B 2
C36 C 0.609(3) 0.0574(18) 0.1160(7) 0.070(11) Uani 0.35(2) 1 d P B 2
H65 H 0.5884 0.0608 0.1368 0.105 Uiso 0.35(2) 1 calc PR B 2
H66 H 0.7102 0.0692 0.1123 0.105 Uiso 0.35(2) 1 calc PR B 2
H67 H 0.5949 0.0158 0.1097 0.105 Uiso 0.35(2) 1 calc PR B 2
Si6 Si 0.161(5) -0.1217(14) 0.0333(7) 0.065(8) Uani 0.50 1 d PU C 2
Si7 Si 0.4969(17) -0.1291(5) 0.0516(3) 0.050(3) Uani 0.50 1 d P C 2
C37 C 0.1775(12) -0.0502(4) 0.0122(2) 0.067(3) Uani 1 1 d . . .
H68 H 0.2753 -0.0472 0.0039 0.101 Uiso 0.50 1 calc PR C 2
H69 H 0.1603 -0.0161 0.0252 0.101 Uiso 0.50 1 calc PR C 2
H70 H 0.1055 -0.0498 -0.0035 0.101 Uiso 0.50 1 calc PR C 2
H71 H 0.1086 -0.0550 -0.0039 0.101 Uiso 0.50 1 calc PR C 1
H72 H 0.2729 -0.0391 0.0045 0.101 Uiso 0.50 1 calc PR C 1
H73 H 0.1430 -0.0186 0.0253 0.101 Uiso 0.50 1 calc PR C 1
C38 C -0.028(4) -0.1239(17) 0.0483(10) 0.061(9) Uani 0.50 1 d PU C 2
H74 H -0.0419 -0.1607 0.0595 0.091 Uiso 0.50 1 calc PR C 2
H75 H -0.0983 -0.1229 0.0322 0.091 Uiso 0.50 1 calc PR C 2
H76 H -0.0441 -0.0891 0.0609 0.091 Uiso 0.50 1 calc PR C 2
C39 C 0.173(3) -0.1881(12) 0.0070(5) 0.068(7) Uani 0.50 1 d P C 2
H77 H 0.2680 -0.1879 -0.0026 0.101 Uiso 0.50 1 calc PR C 2
H78 H 0.0961 -0.1849 -0.0076 0.101 Uiso 0.50 1 calc PR C 2
H79 H 0.1613 -0.2255 0.0179 0.101 Uiso 0.50 1 calc PR C 2
C40 C 0.5656(12) -0.0649(4) 0.0273(2) 0.075(3) Uani 1 1 d . . .
H80 H 0.6674 -0.0720 0.0221 0.112 Uiso 0.50 1 calc PR C 2
H81 H 0.5575 -0.0269 0.0378 0.112 Uiso 0.50 1 calc PR C 2
H82 H 0.5067 -0.0631 0.0095 0.112 Uiso 0.50 1 calc PR C 2
H83 H 0.5150 -0.0801 0.0100 0.112 Uiso 0.50 1 calc PR C 1
H84 H 0.6703 -0.0637 0.0235 0.112 Uiso 0.50 1 calc PR C 1
H85 H 0.5307 -0.0245 0.0317 0.112 Uiso 0.50 1 calc PR C 1
C41 C 0.533(3) -0.1977(8) 0.0291(5) 0.065(6) Uani 0.50 1 d P C 2
H86 H 0.6352 -0.1984 0.0233 0.098 Uiso 0.50 1 calc PR C 2
H87 H 0.4713 -0.1968 0.0117 0.098 Uiso 0.50 1 calc PR C 2
H88 H 0.5106 -0.2335 0.0406 0.098 Uiso 0.50 1 calc PR C 2
C42 C 0.602(2) -0.1347(13) 0.0859(4) 0.085(8) Uani 0.50 1 d P C 2
H89 H 0.7053 -0.1379 0.0814 0.127 Uiso 0.50 1 calc PR C 2
H90 H 0.5704 -0.1703 0.0967 0.127 Uiso 0.50 1 calc PR C 2
H91 H 0.5843 -0.0990 0.0977 0.127 Uiso 0.50 1 calc PR C 2
Si8 Si 0.193(5) -0.1227(10) 0.0329(5) 0.049(5) Uani 0.50 1 d PU C 1
Si9 Si 0.5301(16) -0.1133(5) 0.0576(3) 0.047(2) Uani 0.50 1 d P C 1
C43 C 0.018(4) -0.1415(18) 0.0495(9) 0.068(10) Uani 0.50 1 d PU C 1
H92 H -0.0574 -0.1420 0.0345 0.102 Uiso 0.50 1 calc PR C 1
H93 H -0.0060 -0.1115 0.0643 0.102 Uiso 0.50 1 calc PR C 1
H94 H 0.0246 -0.1811 0.0586 0.102 Uiso 0.50 1 calc PR C 1
C44 C 0.258(3) -0.1810(11) 0.0075(6) 0.063(8) Uani 0.50 1 d P C 1
H95 H 0.1954 -0.1822 -0.0097 0.095 Uiso 0.50 1 calc PR C 1
H96 H 0.2568 -0.2200 0.0172 0.095 Uiso 0.50 1 calc PR C 1
H97 H 0.3580 -0.1716 0.0015 0.095 Uiso 0.50 1 calc PR C 1
C45 C 0.607(3) -0.1916(9) 0.0499(6) 0.081(7) Uani 0.50 1 d P C 1
H98 H 0.5869 -0.2178 0.0666 0.121 Uiso 0.50 1 calc PR C 1
H99 H 0.7117 -0.1889 0.0468 0.121 Uiso 0.50 1 calc PR C 1
H100 H 0.5603 -0.2081 0.0325 0.121 Uiso 0.50 1 calc PR C 1
C46 C 0.628(2) -0.0828(8) 0.0897(3) 0.050(4) Uani 0.50 1 d P C 1
H101 H 0.6104 -0.1085 0.1066 0.075 Uiso 0.50 1 calc PR C 1
H102 H 0.5928 -0.0423 0.0938 0.075 Uiso 0.50 1 calc PR C 1
H103 H 0.7324 -0.0814 0.0855 0.075 Uiso 0.50 1 calc PR C 1

loop_
_atom_site_aniso_label
_atom_site_aniso_U_11
_atom_site_aniso_U_22
_atom_site_aniso_U_33
_atom_site_aniso_U_23
_atom_site_aniso_U_13
_atom_site_aniso_U_12
C1 0.055(6) 0.056(5) 0.044(5) 0.012(4) 0.008(4) 0.001(4)
Ge1 0.0477(5) 0.0459(5) 0.0310(4) 0.0024(4) 0.0027(4) 0.0043(4)
C2 0.048(5) 0.034(4) 0.037(4) 0.004(3) 0.006(4) -0.005(4)
C3 0.049(5) 0.031(4) 0.044(4) 0.004(3) 0.006(4) -0.003(4)
C4 0.072(7) 0.037(5) 0.068(6) 0.001(4) 0.017(5) -0.007(5)
C5 0.059(7) 0.036(5) 0.102(8) 0.000(5) 0.028(6) -0.002(5)
C6 0.048(6) 0.034(5) 0.122(9) 0.011(6) 0.023(6) 0.002(5)
C7 0.047(6) 0.050(6) 0.088(7) 0.023(5) 0.020(5) 0.000(5)
C8 0.043(5) 0.033(4) 0.064(5) 0.016(4) 0.016(4) 0.002(4)
C9 0.049(5) 0.035(4) 0.050(5) 0.004(4) 0.014(4) -0.008(4)
C10 0.044(5) 0.051(5) 0.041(4) 0.002(4) 0.001(4) -0.002(4)
C11 0.057(6) 0.048(5) 0.042(5) -0.004(4) 0.002(4) 0.012(4)
C12 0.046(6) 0.065(6) 0.068(6) 0.002(5) 0.003(5) -0.010(5)
C13 0.054(6) 0.057(5) 0.044(5) 0.005(4) -0.001(4) -0.004(5)
C14 0.041(5) 0.040(4) 0.027(4) 0.003(3) 0.001(3) -0.002(4)
C15 0.045(5) 0.039(4) 0.030(4) 0.007(3) 0.002(3) 0.003(4)
C16 0.049(5) 0.030(4) 0.035(4) 0.007(3) 0.006(4) 0.004(4)
C17 0.062(6) 0.034(4) 0.035(4) 0.006(3) 0.010(4) -0.002(4)
C18 0.050(5) 0.042(5) 0.030(4) 0.004(3) 0.013(3) 0.000(4)
C19 0.052(5) 0.039(4) 0.035(4) 0.005(3) 0.000(4) -0.011(4)
C20 0.063(6) 0.046(5) 0.026(4) 0.007(3) 0.012(4) 0.008(4)
C21 0.088(7) 0.027(4) 0.044(5) 0.010(3) 0.024(5) 0.016(4)
C22 0.074(6) 0.047(5) 0.030(4) -0.003(4) 0.002(4) -0.016(5)
Si1 0.0590(16) 0.0448(13) 0.0403(12) 0.0065(10) 0.0171(11) -0.0004(12)
C23 0.063(6) 0.070(6) 0.041(5) -0.008(4) 0.001(4) 0.009(5)
C24 0.060(7) 0.065(7) 0.127(10) 0.039(7) 0.018(7) 0.004(6)
C25 0.084(7) 0.056(6) 0.049(5) -0.013(4) 0.023(5) -0.023(5)
Si2 0.0688(17) 0.0420(13) 0.0293(10) 0.0080(9) 0.0011(11) 0.0066(12)
C26 0.066(6) 0.063(6) 0.047(5) 0.010(5) -0.005(5) 0.017(5)
C27 0.097(8) 0.044(5) 0.060(6) 0.000(4) -0.025(6) 0.009(5)
C28 0.077(7) 0.056(5) 0.029(4) 0.009(4) 0.002(4) 0.006(5)
Si3 0.105(2) 0.0406(14) 0.0521(15) 0.0138(12) 0.0053(15) 0.0078(15)
C29 0.088(8) 0.076(7) 0.063(6) 0.006(5) -0.016(6) 0.005(6)
C30 0.173(15) 0.052(7) 0.100(10) 0.012(6) 0.025(10) 0.024(8)
C31 0.129(11) 0.075(7) 0.047(5) 0.021(5) -0.010(6) -0.016(7)
Si4 0.058(5) 0.043(5) 0.033(2) 0.006(3) -0.004(3) -0.011(3)
Si5 0.045(8) 0.036(7) 0.049(6) 0.005(5) 0.007(5) -0.001(5)
C32 0.075(7) 0.071(7) 0.065(6) 0.004(5) 0.007(6) -0.015(6)
C33 0.134(18) 0.036(8) 0.054(9) -0.002(7) 0.012(10) -0.033(10)
C34 0.090(14) 0.092(17) 0.061(10) 0.016(10) -0.003(9) -0.036(12)
C35 0.10(3) 0.05(2) 0.18(5) -0.02(3) 0.03(3) -0.01(2)
C36 0.039(16) 0.09(3) 0.08(2) 0.03(2) 0.012(14) -0.021(17)
Si6 0.091(18) 0.055(8) 0.050(9) -0.005(6) 0.009(8) -0.007(6)
Si7 0.074(7) 0.034(6) 0.041(5) -0.001(3) 0.020(4) -0.004(4)
C37 0.096(8) 0.055(6) 0.051(5) 0.003(5) 0.000(5) -0.011(6)
C38 0.05(2) 0.07(2) 0.060(14) -0.001(16) -0.026(14) -0.010(15)
C39 0.10(2) 0.057(15) 0.045(11) -0.005(10) 0.002(16) -0.018(16)
C40 0.083(8) 0.053(6) 0.089(8) 0.011(5) 0.030(6) -0.018(6)
C41 0.066(15) 0.037(10) 0.093(17) -0.007(11) 0.016(12) 0.000(10)
C42 0.065(15) 0.15(2) 0.042(11) -0.022(13) -0.004(10) -0.002(16)
Si8 0.091(16) 0.029(6) 0.028(6) -0.010(4) 0.031(7) -0.023(7)
Si9 0.065(7) 0.032(6) 0.043(6) 0.003(4) 0.024(4) 0.004(4)
C43 0.08(3) 0.08(2) 0.046(12) 0.020(14) -0.004(17) 0.004(17)
C44 0.10(2) 0.036(10) 0.054(12) -0.027(9) 0.030(16) -0.041(15)
C45 0.063(15) 0.057(13) 0.12(2) 0.003(14) 0.042(15) -0.012(12)
C46 0.065(13) 0.049(10) 0.036(9) 0.000(8) 0.006(8) 0.001(9)

loop_
_atom_type_symbol
_atom_type_description
_atom_type_scat_dispersion_real
_atom_type_scat_dispersion_imag
_atom_type_scat_source
C C 0.0033 0.0016 'International Tables Vol C Tables 4.2.6.8 and 6.1.1.4'
H H 0.0000 0.0000 'International Tables Vol C Tables 4.2.6.8 and 6.1.1.4'
Si Si 0.0817 0.0704 'International Tables Vol C Tables 4.2.6.8 and 6.1.1.4'
Ge Ge 0.1547 1.8001 'International Tables Vol C Tables 4.2.6.8 and 6.1.1.4'

loop_
_geom_angle_atom_site_label_1
_geom_angle_atom_site_label_2
_geom_angle_atom_site_label_3
_geom_angle
_geom_angle_site_symmetry_1
_geom_angle_site_symmetry_3
_geom_angle_publ_flag
C8 C1 Ge1 121.3(7) . . ?
C8 C1 H1 119.4 . . ?
Ge1 C1 H1 119.4 . . ?
C1 Ge1 C2 107.5(4) . . ?
C1 Ge1 C14 119.9(4) . . ?
C2 Ge1 C14 132.2(3) . . ?
C3 C2 C10 119.9(7) . . ?
C3 C2 Ge1 113.2(6) . . ?
C10 C2 Ge1 126.8(6) . . ?
C2 C3 C9 132.6(8) . . ?
C2 C3 H2 113.7 . . ?
C9 C3 H2 113.7 . . ?
C5 C4 C9 121.8(10) . . ?
C5 C4 H3 119.1 . . ?
C9 C4 H3 119.1 . . ?
C4 C5 C6 121.6(10) . . ?
C4 C5 H4 119.2 . . ?
C6 C5 H4 119.2 . . ?
C7 C6 C5 119.2(10) . . ?
C7 C6 H5 120.4 . . ?
C5 C6 H5 120.4 . . ?
C6 C7 C8 122.4(11) . . ?
C6 C7 H6 118.8 . . ?
C8 C7 H6 118.8 . . ?
C1 C8 C7 120.6(9) . . ?
C1 C8 C9 121.8(8) . . ?
C7 C8 C9 117.5(8) . . ?
C3 C9 C4 118.8(8) . . ?
C3 C9 C8 123.6(7) . . ?
C4 C9 C8 117.5(8) . . ?
C11 C10 C12 110.5(7) . . ?
C11 C10 C2 110.1(7) . . ?
C12 C10 C2 109.5(7) . . ?
C11 C10 C13 109.8(7) . . ?
C12 C10 C13 108.3(7) . . ?
C2 C10 C13 108.6(7) . . ?
C10 C11 H7 109.5 . . ?
C10 C11 H8 109.5 . . ?
H7 C11 H8 109.5 . . ?
C10 C11 H9 109.5 . . ?
H7 C11 H9 109.5 . . ?
H8 C11 H9 109.5 . . ?
C10 C12 H10 109.5 . . ?
C10 C12 H11 109.5 . . ?
H10 C12 H11 109.5 . . ?
C10 C12 H12 109.5 . . ?
H10 C12 H12 109.5 . . ?
H11 C12 H12 109.5 . . ?
C10 C13 H13 109.5 . . ?
C10 C13 H14 109.5 . . ?
H13 C13 H14 109.5 . . ?
C10 C13 H15 109.5 . . ?
H13 C13 H15 109.5 . . ?
H14 C13 H15 109.5 . . ?
C15 C14 C19 120.2(7) . . ?
C15 C14 Ge1 121.1(5) . . ?
C19 C14 Ge1 118.6(6) . . ?
C16 C15 C14 118.6(6) . . ?
C16 C15 C20 118.5(7) . . ?
C14 C15 C20 122.9(7) . . ?
C17 C16 C15 122.4(7) . . ?
C17 C16 H16 118.8 . . ?
C15 C16 H16 118.8 . . ?
C18 C17 C16 117.8(7) . . ?
C18 C17 C21 122.4(7) . . ?
C16 C17 C21 119.8(7) . . ?
C17 C18 C19 123.0(7) . . ?
C17 C18 H17 118.5 . . ?
C19 C18 H17 118.5 . . ?
C18 C19 C14 117.9(7) . . ?
C18 C19 C22 119.4(7) . . ?
C14 C19 C22 122.7(7) . . ?
C15 C20 Si1 111.6(6) . . ?
C15 C20 Si2 114.9(5) . . ?
Si1 C20 Si2 115.5(4) . . ?
C15 C20 H18 104.4 . . ?
Si1 C20 H18 104.4 . . ?
Si2 C20 H18 104.4 . . ?
C17 C21 Si8 115.0(12) . . ?
C17 C21 Si7 119.2(7) . . ?
Si8 C21 Si7 110.8(13) . . ?
C17 C21 Si6 109.5(12) . . ?
Si8 C21 Si6 7(2) . . ?
Si7 C21 Si6 117.9(12) . . ?
C17 C21 Si9 104.8(7) . . ?
Si8 C21 Si9 120.5(12) . . ?
Si7 C21 Si9 14.5(4) . . ?
Si6 C21 Si9 127.4(11) . . ?
C17 C21 H19 102.4 . . ?
Si8 C21 H19 104.7 . . ?
Si7 C21 H19 102.4 . . ?
Si6 C21 H19 102.4 . . ?
Si9 C21 H19 107.9 . . ?
C17 C21 H20 105.0 . . ?
Si8 C21 H20 105.0 . . ?
Si7 C21 H20 99.2 . . ?
Si6 C21 H20 103.1 . . ?
Si9 C21 H20 105.0 . . ?
H19 C21 H20 3.4 . . ?
C19 C22 Si4 121.5(8) . . ?
C19 C22 Si3 110.6(6) . . ?
Si4 C22 Si3 113.1(5) . . ?
C19 C22 Si5 106.3(8) . . ?
Si4 C22 Si5 15.8(4) . . ?
Si3 C22 Si5 126.7(7) . . ?
C19 C22 H21 103.0 . . ?
Si4 C22 H21 103.0 . . ?
Si3 C22 H21 103.0 . . ?
Si5 C22 H21 104.6 . . ?
C19 C22 H22 103.5 . . ?
Si4 C22 H22 101.9 . . ?
Si3 C22 H22 103.5 . . ?
Si5 C22 H22 103.5 . . ?
H21 C22 H22 1.0 . . ?
C23 Si1 C25 109.7(4) . . ?
C23 Si1 C24 106.7(5) . . ?
C25 Si1 C24 108.3(5) . . ?
C23 Si1 C20 114.2(4) . . ?
C25 Si1 C20 107.4(4) . . ?
C24 Si1 C20 110.3(4) . . ?
Si1 C23 H23 109.5 . . ?
Si1 C23 H24 109.5 . . ?
H23 C23 H24 109.5 . . ?
Si1 C23 H25 109.5 . . ?
H23 C23 H25 109.5 . . ?
H24 C23 H25 109.5 . . ?
Si1 C24 H26 109.5 . . ?
Si1 C24 H27 109.5 . . ?
H26 C24 H27 109.5 . . ?
Si1 C24 H28 109.5 . . ?
H26 C24 H28 109.5 . . ?
H27 C24 H28 109.5 . . ?
Si1 C25 H29 109.5 . . ?
Si1 C25 H30 109.5 . . ?
H29 C25 H30 109.5 . . ?
Si1 C25 H31 109.5 . . ?
H29 C25 H31 109.5 . . ?
H30 C25 H31 109.5 . . ?
C26 Si2 C27 106.6(5) . . ?
C26 Si2 C28 109.0(4) . . ?
C27 Si2 C28 108.5(4) . . ?
C26 Si2 C20 111.9(4) . . ?
C27 Si2 C20 114.2(4) . . ?
C28 Si2 C20 106.5(4) . . ?
Si2 C26 H32 109.5 . . ?
Si2 C26 H33 109.5 . . ?
H32 C26 H33 109.5 . . ?
Si2 C26 H34 109.5 . . ?
H32 C26 H34 109.5 . . ?
H33 C26 H34 109.5 . . ?
Si2 C27 H35 109.5 . . ?
Si2 C27 H36 109.5 . . ?
H35 C27 H36 109.5 . . ?
Si2 C27 H37 109.5 . . ?
H35 C27 H37 109.5 . . ?
H36 C27 H37 109.5 . . ?
Si2 C28 H38 109.5 . . ?
Si2 C28 H39 109.5 . . ?
H38 C28 H39 109.5 . . ?
Si2 C28 H40 109.5 . . ?
H38 C28 H40 109.5 . . ?
H39 C28 H40 109.5 . . ?
C29 Si3 C30 107.4(6) . . ?
C29 Si3 C31 106.2(5) . . ?
C30 Si3 C31 109.6(5) . . ?
C29 Si3 C22 111.2(4) . . ?
C30 Si3 C22 109.5(5) . . ?
C31 Si3 C22 112.7(5) . . ?
Si3 C29 H41 109.5 . . ?
Si3 C29 H42 109.5 . . ?
H41 C29 H42 109.5 . . ?
Si3 C29 H43 109.5 . . ?
H41 C29 H43 109.5 . . ?
H42 C29 H43 109.5 . . ?
Si3 C30 H44 109.5 . . ?
Si3 C30 H45 109.5 . . ?
H44 C30 H45 109.5 . . ?
Si3 C30 H46 109.5 . . ?
H44 C30 H46 109.5 . . ?
H45 C30 H46 109.5 . . ?
Si3 C31 H47 109.5 . . ?
Si3 C31 H48 109.5 . . ?
H47 C31 H48 109.5 . . ?
Si3 C31 H49 109.5 . . ?
H47 C31 H49 109.5 . . ?
H48 C31 H49 109.5 . . ?
C22 Si4 C34 108.1(7) . . ?
C22 Si4 C32 117.4(6) . . ?
C34 Si4 C32 108.2(8) . . ?
C22 Si4 C33 112.0(8) . . ?
C34 Si4 C33 106.9(9) . . ?
C32 Si4 C33 103.8(7) . . ?
C32 Si5 C36 107.1(13) . . ?
C32 Si5 C35 112.7(17) . . ?
C36 Si5 C35 110(2) . . ?
C32 Si5 C22 110.1(10) . . ?
C36 Si5 C22 114.2(12) . . ?
C35 Si5 C22 102.6(14) . . ?
Si5 C32 Si4 18.0(4) . . ?
Si5 C32 H50 105.5 . . ?
Si4 C32 H50 109.5 . . ?
Si5 C32 H51 126.2 . . ?
Si4 C32 H51 109.5 . . ?
H50 C32 H51 109.5 . . ?
Si5 C32 H52 95.4 . . ?
Si4 C32 H52 109.5 . . ?
H50 C32 H52 109.5 . . ?
H51 C32 H52 109.5 . . ?
Si5 C32 H53 109.5 . . ?
Si4 C32 H53 91.5 . . ?
H50 C32 H53 98.6 . . ?
H51 C32 H53 26.8 . . ?
H52 C32 H53 135.8 . . ?
Si5 C32 H54 109.5 . . ?
Si4 C32 H54 117.5 . . ?
H50 C32 H54 123.4 . . ?
H51 C32 H54 83.4 . . ?
H52 C32 H54 26.3 . . ?
H53 C32 H54 109.5 . . ?
Si5 C32 H55 109.5 . . ?
Si4 C32 H55 117.6 . . ?
H50 C32 H55 14.6 . . ?
H51 C32 H55 114.7 . . ?
H52 C32 H55 95.0 . . ?
H53 C32 H55 109.5 . . ?
H54 C32 H55 109.5 . . ?
Si4 C33 H56 109.5 . . ?
Si4 C33 H57 109.5 . . ?
H56 C33 H57 109.5 . . ?
Si4 C33 H58 109.5 . . ?
H56 C33 H58 109.5 . . ?
H57 C33 H58 109.5 . . ?
Si4 C34 H59 109.5 . . ?
Si4 C34 H60 109.5 . . ?
H59 C34 H60 109.5 . . ?
Si4 C34 H61 109.5 . . ?
H59 C34 H61 109.5 . . ?
H60 C34 H61 109.5 . . ?
Si5 C35 H62 109.5 . . ?
Si5 C35 H63 109.5 . . ?
H62 C35 H63 109.5 . . ?
Si5 C35 H64 109.5 . . ?
H62 C35 H64 109.5 . . ?
H63 C35 H64 109.5 . . ?
Si5 C36 H65 109.5 . . ?
Si5 C36 H66 109.5 . . ?
H65 C36 H66 109.5 . . ?
Si5 C36 H67 109.5 . . ?
H65 C36 H67 109.5 . . ?
H66 C36 H67 109.5 . . ?
C37 Si6 C38 107(3) . . ?
C37 Si6 C39 109.2(17) . . ?
C38 Si6 C39 105(2) . . ?
C37 Si6 C21 108.9(18) . . ?
C38 Si6 C21 113.8(19) . . ?
C39 Si6 C21 113(2) . . ?
C21 Si7 C42 104.1(10) . . ?
C21 Si7 C41 112.8(9) . . ?
C42 Si7 C41 108.8(14) . . ?
C21 Si7 C40 115.9(10) . . ?
C42 Si7 C40 112.0(11) . . ?
C41 Si7 C40 103.2(10) . . ?
Si6 C37 Si8 9(3) . . ?
Si6 C37 H68 109.5 . . ?
Si8 C37 H68 100.7 . . ?
Si6 C37 H69 109.5 . . ?
Si8 C37 H69 111.9 . . ?
H68 C37 H69 109.5 . . ?
Si6 C37 H70 109.5 . . ?
Si8 C37 H70 115.4 . . ?
H68 C37 H70 109.5 . . ?
H69 C37 H70 109.5 . . ?
Si6 C37 H71 104.1 . . ?
Si8 C37 H71 109.5 . . ?
H68 C37 H71 108.0 . . ?
H69 C37 H71 116.2 . . ?
H70 C37 H71 7.1 . . ?
Si6 C37 H72 118.4 . . ?
Si8 C37 H72 109.5 . . ?
H68 C37 H72 10.8 . . ?
H69 C37 H72 99.9 . . ?
H70 C37 H72 109.6 . . ?
H71 C37 H72 109.5 . . ?
Si6 C37 H73 105.6 . . ?
Si8 C37 H73 109.5 . . ?
H68 C37 H73 119.3 . . ?
H69 C37 H73 9.9 . . ?
H70 C37 H73 103.2 . . ?
H71 C37 H73 109.5 . . ?
H72 C37 H73 109.5 . . ?
Si6 C38 H74 109.5 . . ?
Si6 C38 H75 109.5 . . ?
H74 C38 H75 109.5 . . ?
Si6 C38 H76 109.5 . . ?
H74 C38 H76 109.5 . . ?
H75 C38 H76 109.5 . . ?
Si6 C39 H77 109.5 . . ?
Si6 C39 H78 109.5 . . ?
H77 C39 H78 109.5 . . ?
Si6 C39 H79 109.5 . . ?
H77 C39 H79 109.5 . . ?
H78 C39 H79 109.5 . . ?
Si9 C40 Si7 16.2(5) . . ?
Si9 C40 H80 105.3 . . ?
Si7 C40 H80 109.5 . . ?
Si9 C40 H81 97.2 . . ?
Si7 C40 H81 109.5 . . ?
H80 C40 H81 109.5 . . ?
Si9 C40 H82 124.8 . . ?
Si7 C40 H82 109.5 . . ?
H80 C40 H82 109.5 . . ?
H81 C40 H82 109.5 . . ?
Si9 C40 H83 109.5 . . ?
Si7 C40 H83 93.3 . . ?
H80 C40 H83 101.6 . . ?
H81 C40 H83 131.5 . . ?
H82 C40 H83 22.8 . . ?
Si9 C40 H84 109.5 . . ?
Si7 C40 H84 116.5 . . ?
H80 C40 H84 11.7 . . ?
H81 C40 H84 97.9 . . ?
H82 C40 H84 113.3 . . ?
H83 C40 H84 109.5 . . ?
Si9 C40 H85 109.5 . . ?
Si7 C40 H85 117.2 . . ?
H80 C40 H85 120.9 . . ?
H81 C40 H85 22.1 . . ?
H82 C40 H85 87.5 . . ?
H83 C40 H85 109.5 . . ?
H84 C40 H85 109.5 . . ?
Si7 C41 H86 109.5 . . ?
Si7 C41 H87 109.5 . . ?
H86 C41 H87 109.5 . . ?
Si7 C41 H88 109.5 . . ?
H86 C41 H88 109.5 . . ?
H87 C41 H88 109.5 . . ?
Si7 C42 H89 109.5 . . ?
Si7 C42 H90 109.5 . . ?
H89 C42 H90 109.5 . . ?
Si7 C42 H91 109.5 . . ?
H89 C42 H91 109.5 . . ?
H90 C42 H91 109.5 . . ?
C21 Si8 C43 102.4(18) . . ?
C21 Si8 C44 106(2) . . ?
C43 Si8 C44 113(2) . . ?
C21 Si8 C37 116.9(15) . . ?
C43 Si8 C37 110(2) . . ?
C44 Si8 C37 108.2(15) . . ?
C40 Si9 C46 107.8(8) . . ?
C40 Si9 C45 109.9(11) . . ?
C46 Si9 C45 107.6(13) . . ?
C40 Si9 C21 110.4(9) . . ?
C46 Si9 C21 114.7(9) . . ?
C45 Si9 C21 106.4(8) . . ?
Si8 C43 H92 109.5 . . ?
Si8 C43 H93 109.5 . . ?
H92 C43 H93 109.5 . . ?
Si8 C43 H94 109.5 . . ?
H92 C43 H94 109.5 . . ?
H93 C43 H94 109.5 . . ?
Si8 C44 H95 109.5 . . ?
Si8 C44 H96 109.5 . . ?
H95 C44 H96 109.5 . . ?
Si8 C44 H97 109.5 . . ?
H95 C44 H97 109.5 . . ?
H96 C44 H97 109.5 . . ?
Si9 C45 H98 109.5 . . ?
Si9 C45 H99 109.5 . . ?
H98 C45 H99 109.5 . . ?
Si9 C45 H100 109.5 . . ?
H98 C45 H100 109.5 . . ?
H99 C45 H100 109.5 . . ?
Si9 C46 H101 109.5 . . ?
Si9 C46 H102 109.5 . . ?
H101 C46 H102 109.5 . . ?
Si9 C46 H103 109.5 . . ?
H101 C46 H103 109.5 . . ?
H102 C46 H103 109.5 . . ?

loop_
_geom_bond_atom_site_label_1
_geom_bond_atom_site_label_2
_geom_bond_distance
_geom_bond_site_symmetry_2
_geom_bond_publ_flag
C1 C8 1.427(12) . ?
C1 Ge1 1.807(9) . ?
C1 H1 0.9500 . ?
Ge1 C2 1.876(8) . ?
Ge1 C14 1.946(7) . ?
C2 C3 1.380(11) . ?
C2 C10 1.550(12) . ?
C3 C9 1.415(12) . ?
C3 H2 0.9500 . ?
C4 C5 1.353(13) . ?
C4 C9 1.420(11) . ?
C4 H3 0.9500 . ?
C5 C6 1.405(15) . ?
C5 H4 0.9500 . ?
C6 C7 1.360(14) . ?
C6 H5 0.9500 . ?
C7 C8 1.430(12) . ?
C7 H6 0.9500 . ?
C8 C9 1.460(12) . ?
C10 C11 1.503(11) . ?
C10 C12 1.531(12) . ?
C10 C13 1.555(11) . ?
C11 H7 0.9800 . ?
C11 H8 0.9800 . ?
C11 H9 0.9800 . ?
C12 H10 0.9800 . ?
C12 H11 0.9800 . ?
C12 H12 0.9800 . ?
C13 H13 0.9800 . ?
C13 H14 0.9800 . ?
C13 H15 0.9800 . ?
C14 C15 1.409(10) . ?
C14 C19 1.419(10) . ?
C15 C16 1.400(10) . ?
C15 C20 1.519(10) . ?
C16 C17 1.399(10) . ?
C16 H16 0.9500 . ?
C17 C18 1.369(11) . ?
C17 C21 1.542(11) . ?
C18 C19 1.411(10) . ?
C18 H17 0.9500 . ?
C19 C22 1.534(11) . ?
C20 Si1 1.910(9) . ?
C20 Si2 1.915(8) . ?
C20 H18 1.0000 . ?
C21 Si8 1.78(4) . ?
C21 Si7 1.784(19) . ?
C21 Si6 1.96(5) . ?
C21 Si9 2.032(17) . ?
C21 H19 1.0000 . ?
C21 H20 1.0000 . ?
C22 Si4 1.807(13) . ?
C22 Si3 1.906(10) . ?
C22 Si5 2.05(2) . ?
C22 H21 1.0000 . ?
C22 H22 1.0000 . ?
Si1 C23 1.873(9) . ?
Si1 C25 1.878(9) . ?
Si1 C24 1.880(10) . ?
C23 H23 0.9800 . ?
C23 H24 0.9800 . ?
C23 H25 0.9800 . ?
C24 H26 0.9800 . ?
C24 H27 0.9800 . ?
C24 H28 0.9800 . ?
C25 H29 0.9800 . ?
C25 H30 0.9800 . ?
C25 H31 0.9800 . ?
Si2 C26 1.849(10) . ?
Si2 C27 1.880(9) . ?
Si2 C28 1.882(8) . ?
C26 H32 0.9800 . ?
C26 H33 0.9800 . ?
C26 H34 0.9800 . ?
C27 H35 0.9800 . ?
C27 H36 0.9800 . ?
C27 H37 0.9800 . ?
C28 H38 0.9800 . ?
C28 H39 0.9800 . ?
C28 H40 0.9800 . ?
Si3 C29 1.867(11) . ?
Si3 C30 1.896(11) . ?
Si3 C31 1.901(10) . ?
C29 H41 0.9800 . ?
C29 H42 0.9800 . ?
C29 H43 0.9800 . ?
C30 H44 0.9800 . ?
C30 H45 0.9800 . ?
C30 H46 0.9800 . ?
C31 H47 0.9800 . ?
C31 H48 0.9800 . ?
C31 H49 0.9800 . ?
Si4 C34 1.876(19) . ?
Si4 C32 1.885(14) . ?
Si4 C33 1.902(16) . ?
Si5 C32 1.79(2) . ?
Si5 C36 1.81(3) . ?
Si5 C35 1.86(3) . ?
C32 H50 0.9800 . ?
C32 H51 0.9800 . ?
C32 H52 0.9800 . ?
C32 H53 0.9800 . ?
C32 H54 0.9800 . ?
C32 H55 0.9800 . ?
C33 H56 0.9800 . ?
C33 H57 0.9800 . ?
C33 H58 0.9800 . ?
C34 H59 0.9800 . ?
C34 H60 0.9800 . ?
C34 H61 0.9800 . ?
C35 H62 0.9800 . ?
C35 H63 0.9800 . ?
C35 H64 0.9800 . ?
C36 H65 0.9800 . ?
C36 H66 0.9800 . ?
C36 H67 0.9800 . ?
Si6 C37 1.87(3) . ?
Si6 C38 1.87(6) . ?
Si6 C39 1.92(4) . ?
Si7 C42 1.85(2) . ?
Si7 C41 1.88(2) . ?
Si7 C40 1.926(17) . ?
C37 Si8 1.88(3) . ?
C37 H68 0.9800 . ?
C37 H69 0.9800 . ?
C37 H70 0.9800 . ?
C37 H71 0.9800 . ?
C37 H72 0.9800 . ?
C37 H73 0.9800 . ?
C38 H74 0.9800 . ?
C38 H75 0.9800 . ?
C38 H76 0.9800 . ?
C39 H77 0.9800 . ?
C39 H78 0.9800 . ?
C39 H79 0.9800 . ?
C40 Si9 1.795(17) . ?
C40 H80 0.9800 . ?
C40 H81 0.9800 . ?
C40 H82 0.9800 . ?
C40 H83 0.9800 . ?
C40 H84 0.9800 . ?
C40 H85 0.9800 . ?
C41 H86 0.9800 . ?
C41 H87 0.9800 . ?
C41 H88 0.9800 . ?
C42 H89 0.9800 . ?
C42 H90 0.9800 . ?
C42 H91 0.9800 . ?
Si8 C43 1.83(6) . ?
Si8 C44 1.85(3) . ?
Si9 C46 1.86(2) . ?
Si9 C45 1.92(2) . ?
C43 H92 0.9800 . ?
C43 H93 0.9800 . ?
C43 H94 0.9800 . ?
C44 H95 0.9800 . ?
C44 H96 0.9800 . ?
C44 H97 0.9800 . ?
C45 H98 0.9800 . ?
C45 H99 0.9800 . ?
C45 H100 0.9800 . ?
C46 H101 0.9800 . ?
C46 H102 0.9800 . ?
C46 H103 0.9800 . ?

loop_
_geom_torsion_atom_site_label_1
_geom_torsion_atom_site_label_2
_geom_torsion_atom_site_label_3
_geom_torsion_atom_site_label_4
_geom_torsion
_geom_torsion_site_symmetry_1
_geom_torsion_site_symmetry_2
_geom_torsion_site_symmetry_3
_geom_torsion_site_symmetry_4
_geom_torsion_publ_flag
C8 C1 Ge1 C2 -0.7(7) . . . . ?
C8 C1 Ge1 C14 -174.5(6) . . . . ?
C1 Ge1 C2 C3 -0.5(7) . . . . ?
C14 Ge1 C2 C3 172.2(5) . . . . ?
C1 Ge1 C2 C10 -178.5(6) . . . . ?
C14 Ge1 C2 C10 -5.8(9) . . . . ?
C10 C2 C3 C9 179.0(8) . . . . ?
Ge1 C2 C3 C9 0.8(11) . . . . ?
C9 C4 C5 C6 -0.4(14) . . . . ?
C4 C5 C6 C7 -0.3(14) . . . . ?
C5 C6 C7 C8 0.6(14) . . . . ?
Ge1 C1 C8 C7 179.7(6) . . . . ?
Ge1 C1 C8 C9 1.7(11) . . . . ?
C6 C7 C8 C1 -178.3(8) . . . . ?
C6 C7 C8 C9 -0.2(12) . . . . ?
C2 C3 C9 C4 -179.0(8) . . . . ?
C2 C3 C9 C8 0.2(13) . . . . ?
C5 C4 C9 C3 -179.9(8) . . . . ?
C5 C4 C9 C8 0.8(12) . . . . ?
C1 C8 C9 C3 -1.7(12) . . . . ?
C7 C8 C9 C3 -179.7(7) . . . . ?
C1 C8 C9 C4 177.6(7) . . . . ?
C7 C8 C9 C4 -0.5(11) . . . . ?
C3 C2 C10 C11 175.9(7) . . . . ?
Ge1 C2 C10 C11 -6.2(9) . . . . ?
C3 C2 C10 C12 -62.4(9) . . . . ?
Ge1 C2 C10 C12 115.4(7) . . . . ?
C3 C2 C10 C13 55.6(9) . . . . ?
Ge1 C2 C10 C13 -126.5(7) . . . . ?
C1 Ge1 C14 C15 -105.0(7) . . . . ?
C2 Ge1 C14 C15 83.0(8) . . . . ?
C1 Ge1 C14 C19 71.2(7) . . . . ?
C2 Ge1 C14 C19 -100.9(7) . . . . ?
C19 C14 C15 C16 1.4(12) . . . . ?
Ge1 C14 C15 C16 177.5(6) . . . . ?
C19 C14 C15 C20 -177.9(7) . . . . ?
Ge1 C14 C15 C20 -1.8(11) . . . . ?
C14 C15 C16 C17 1.1(12) . . . . ?
C20 C15 C16 C17 -179.6(8) . . . . ?
C15 C16 C17 C18 -2.2(13) . . . . ?
C15 C16 C17 C21 176.1(8) . . . . ?
C16 C17 C18 C19 0.8(13) . . . . ?
C21 C17 C18 C19 -177.5(8) . . . . ?
C17 C18 C19 C14 1.6(13) . . . . ?
C17 C18 C19 C22 -176.0(8) . . . . ?
C15 C14 C19 C18 -2.7(12) . . . . ?
Ge1 C14 C19 C18 -178.8(6) . . . . ?
C15 C14 C19 C22 174.9(8) . . . . ?
Ge1 C14 C19 C22 -1.3(11) . . . . ?
C16 C15 C20 Si1 -80.0(8) . . . . ?
C14 C15 C20 Si1 99.3(8) . . . . ?
C16 C15 C20 Si2 54.0(9) . . . . ?
C14 C15 C20 Si2 -126.8(7) . . . . ?
C18 C17 C21 Si8 -71.7(14) . . . . ?
C16 C17 C21 Si8 110.0(12) . . . . ?
C18 C17 C21 Si7 63.4(12) . . . . ?
C16 C17 C21 Si7 -114.8(10) . . . . ?
C18 C17 C21 Si6 -76.6(14) . . . . ?
C16 C17 C21 Si6 105.2(12) . . . . ?
C18 C17 C21 Si9 62.9(10) . . . . ?
C16 C17 C21 Si9 -115.3(9) . . . . ?
C18 C19 C22 Si4 -62.8(10) . . . . ?
C14 C19 C22 Si4 119.7(8) . . . . ?
C18 C19 C22 Si3 73.4(9) . . . . ?
C14 C19 C22 Si3 -104.1(8) . . . . ?
C18 C19 C22 Si5 -67.5(10) . . . . ?
C14 C19 C22 Si5 115.0(9) . . . . ?
C15 C20 Si1 C23 71.4(7) . . . . ?
Si2 C20 Si1 C23 -62.3(5) . . . . ?
C15 C20 Si1 C25 -166.7(6) . . . . ?
Si2 C20 Si1 C25 59.7(5) . . . . ?
C15 C20 Si1 C24 -48.8(7) . . . . ?
Si2 C20 Si1 C24 177.5(5) . . . . ?
C15 C20 Si2 C26 18.1(8) . . . . ?
Si1 C20 Si2 C26 150.3(4) . . . . ?
C15 C20 Si2 C27 -103.1(7) . . . . ?
Si1 C20 Si2 C27 29.0(6) . . . . ?
C15 C20 Si2 C28 137.2(6) . . . . ?
Si1 C20 Si2 C28 -90.7(5) . . . . ?
C19 C22 Si3 C29 17.8(7) . . . . ?
Si4 C22 Si3 C29 157.9(6) . . . . ?
Si5 C22 Si3 C29 148.7(8) . . . . ?
C19 C22 Si3 C30 136.3(7) . . . . ?
Si4 C22 Si3 C30 -83.5(7) . . . . ?
Si5 C22 Si3 C30 -92.7(9) . . . . ?
C19 C22 Si3 C31 -101.4(7) . . . . ?
Si4 C22 Si3 C31 38.7(7) . . . . ?
Si5 C22 Si3 C31 29.5(9) . . . . ?
C19 C22 Si4 C34 -61.3(10) . . . . ?
Si3 C22 Si4 C34 163.4(8) . . . . ?
Si5 C22 Si4 C34 -45(3) . . . . ?
C19 C22 Si4 C32 61.3(10) . . . . ?
Si3 C22 Si4 C32 -73.9(9) . . . . ?
Si5 C22 Si4 C32 78(3) . . . . ?
C19 C22 Si4 C33 -178.8(8) . . . . ?
Si3 C22 Si4 C33 46.0(9) . . . . ?
Si5 C22 Si4 C33 -162(3) . . . . ?
C19 C22 Si5 C32 88.7(10) . . . . ?
Si4 C22 Si5 C32 -76(3) . . . . ?
Si3 C22 Si5 C32 -43.8(12) . . . . ?
C19 C22 Si5 C36 -31.8(18) . . . . ?
Si4 C22 Si5 C36 163(4) . . . . ?
Si3 C22 Si5 C36 -164.3(16) . . . . ?
C19 C22 Si5 C35 -151.1(18) . . . . ?
Si4 C22 Si5 C35 44(3) . . . . ?
Si3 C22 Si5 C35 76(2) . . . . ?
C36 Si5 C32 Si4 180(3) . . . . ?
C35 Si5 C32 Si4 -59(3) . . . . ?
C22 Si5 C32 Si4 55(2) . . . . ?
C22 Si4 C32 Si5 -100(3) . . . . ?
C34 Si4 C32 Si5 23(2) . . . . ?
C33 Si4 C32 Si5 136(3) . . . . ?
C17 C21 Si6 C37 73.7(18) . . . . ?
Si8 C21 Si6 C37 -68(12) . . . . ?
Si7 C21 Si6 C37 -66.9(19) . . . . ?
Si9 C21 Si6 C37 -54(2) . . . . ?
C17 C21 Si6 C38 -45(2) . . . . ?
Si8 C21 Si6 C38 173(14) . . . . ?
Si7 C21 Si6 C38 174.1(17) . . . . ?
Si9 C21 Si6 C38 -172.9(16) . . . . ?
C17 C21 Si6 C39 -165.0(15) . . . . ?
Si8 C21 Si6 C39 53(12) . . . . ?
Si7 C21 Si6 C39 54(2) . . . . ?
Si9 C21 Si6 C39 67(2) . . . . ?
C17 C21 Si7 C42 46.9(13) . . . . ?
Si8 C21 Si7 C42 -176.2(13) . . . . ?
Si6 C21 Si7 C42 -176.4(14) . . . . ?
Si9 C21 Si7 C42 49(3) . . . . ?
C17 C21 Si7 C41 164.7(10) . . . . ?
Si8 C21 Si7 C41 -58.4(15) . . . . ?
Si6 C21 Si7 C41 -58.6(16) . . . . ?
Si9 C21 Si7 C41 167(4) . . . . ?
C17 C21 Si7 C40 -76.6(10) . . . . ?
Si8 C21 Si7 C40 60.3(11) . . . . ?
Si6 C21 Si7 C40 60.1(13) . . . . ?
Si9 C21 Si7 C40 -75(3) . . . . ?
C38 Si6 C37 Si8 167(11) . . . . ?
C39 Si6 C37 Si8 -79(10) . . . . ?
C21 Si6 C37 Si8 44(10) . . . . ?
C21 Si7 C40 Si9 102(3) . . . . ?
C42 Si7 C40 Si9 -17(3) . . . . ?
C41 Si7 C40 Si9 -134(4) . . . . ?
C17 C21 Si8 C43 -58.8(18) . . . . ?
Si7 C21 Si8 C43 162.4(16) . . . . ?
Si6 C21 Si8 C43 -19(12) . . . . ?
Si9 C21 Si8 C43 174.3(15) . . . . ?
C17 C21 Si8 C44 -177.5(11) . . . . ?
Si7 C21 Si8 C44 43.7(16) . . . . ?
Si6 C21 Si8 C44 -137(13) . . . . ?
Si9 C21 Si8 C44 55.6(16) . . . . ?
C17 C21 Si8 C37 62(2) . . . . ?
Si7 C21 Si8 C37 -77(2) . . . . ?
Si6 C21 Si8 C37 101(13) . . . . ?
Si9 C21 Si8 C37 -65(2) . . . . ?
Si6 C37 Si8 C21 -126(11) . . . . ?
Si6 C37 Si8 C43 -9(9) . . . . ?
Si6 C37 Si8 C44 114(11) . . . . ?
Si7 C40 Si9 C46 179(4) . . . . ?
Si7 C40 Si9 C45 62(3) . . . . ?
Si7 C40 Si9 C21 -55(3) . . . . ?
C17 C21 Si9 C40 -99.0(7) . . . . ?
Si8 C21 Si9 C40 32.5(12) . . . . ?
Si7 C21 Si9 C40 83(4) . . . . ?
Si6 C21 Si9 C40 30.5(15) . . . . ?
C17 C21 Si9 C46 23.0(11) . . . . ?
Si8 C21 Si9 C46 154.6(12) . . . . ?
Si7 C21 Si9 C46 -155(4) . . . . ?
Si6 C21 Si9 C46 152.5(14) . . . . ?
C17 C21 Si9 C45 141.8(11) . . . . ?
Si8 C21 Si9 C45 -86.7(15) . . . . ?
Si7 C21 Si9 C45 -36(3) . . . . ?
Si6 C21 Si9 C45 -88.7(17) . . . . ?
